data_7109759
loop_
_publ_author_name
'Avijit Ghosh'
'Way-Zen Lee'
'Mangalampalli Ravikanth'

_publ_section_title
;
 Unusual formation of thiaisoporphyrins from 21-thiaporphyrins
;
_journal_name_full Chem.Commun.
_journal_page_first 8677
_journal_paper_doi 10.1039/c3cc44237c
_journal_volume 49
_journal_year 2013
_chemical_formula_moiety 'C54 H41 N3 O2 S'
_chemical_formula_sum 'C54 H41 N3 O2 S'
_chemical_formula_weight 795.96
_chemical_name_systematic
;
 ?
;
_space_group_IT_number 14
_symmetry_cell_setting monoclinic
_symmetry_space_group_name_Hall '-P 2ybc'
_symmetry_space_group_name_H-M 'P 1 21/c 1'
_atom_sites_solution_hydrogens geom
_atom_sites_solution_primary direct
_atom_sites_solution_secondary difmap
_audit_creation_method SHELXL-97
_cell_angle_alpha 90.00
_cell_angle_beta 102.828(13)
_cell_angle_gamma 90.00
_cell_formula_units_Z 4
_cell_length_a 10.921(3)
_cell_length_b 17.486(5)
_cell_length_c 22.220(6)
_cell_measurement_reflns_used 0
_cell_measurement_temperature 200(2)
_cell_measurement_theta_max 0
_cell_measurement_theta_min 0
_cell_volume 4137(2)
_computing_molecular_graphics 'Ortep-3 for Windows (Farrugia, 1997)'
_computing_publication_material 'WinGX publication routines (Farrugia, 1999)'
_computing_structure_refinement 'SHELXL-97 (Sheldrick, 1997)'
_computing_structure_solution 'SHELXS-86 (Sheldrick, 1986)'
_diffrn_ambient_temperature 200(2)
_diffrn_measured_fraction_theta_full 0.991
_diffrn_measured_fraction_theta_max 0.991
_diffrn_radiation_monochromator graphite
_diffrn_radiation_source 'fine-focus sealed tube'
_diffrn_radiation_type MoK\a
_diffrn_radiation_wavelength 0.71073
_diffrn_reflns_av_R_equivalents 0.1248
_diffrn_reflns_av_sigmaI/netI 0.1743
_diffrn_reflns_limit_h_max 12
_diffrn_reflns_limit_h_min -12
_diffrn_reflns_limit_k_max 20
_diffrn_reflns_limit_k_min -17
_diffrn_reflns_limit_l_max 21
_diffrn_reflns_limit_l_min -26
_diffrn_reflns_number 23987
_diffrn_reflns_theta_full 25.03
_diffrn_reflns_theta_max 25.03
_diffrn_reflns_theta_min 1.50
_exptl_absorpt_coefficient_mu 0.126
_exptl_absorpt_correction_T_max 0.9900
_exptl_absorpt_correction_T_min 0.9525
_exptl_absorpt_correction_type multi-scan
_exptl_crystal_colour purple(dark)
_exptl_crystal_density_diffrn 1.278
_exptl_crystal_density_method 'not measured'
_exptl_crystal_description prism
_exptl_crystal_F_000 1672
_exptl_crystal_size_max 0.39
_exptl_crystal_size_mid 0.26
_exptl_crystal_size_min 0.08
_refine_diff_density_max 0.420
_refine_diff_density_min -0.664
_refine_diff_density_rms 0.162
_refine_ls_extinction_method none
_refine_ls_goodness_of_fit_ref 0.985
_refine_ls_hydrogen_treatment constr
_refine_ls_matrix_type full
_refine_ls_number_parameters 550
_refine_ls_number_reflns 7239
_refine_ls_number_restraints 0
_refine_ls_restrained_S_all 0.985
_refine_ls_R_factor_all 0.2264
_refine_ls_R_factor_gt 0.0981
_refine_ls_shift/su_max 0.005
_refine_ls_shift/su_mean 0.001
_refine_ls_structure_factor_coef Fsqd
_refine_ls_weighting_details 'calc w=1/[\s^2^(Fo^2^)+(0.1748P)^2^+0.0000P] where P=(Fo^2^+2Fc^2^)/3'
_refine_ls_weighting_scheme calc
_refine_ls_wR_factor_gt 0.2424
_refine_ls_wR_factor_ref 0.3327
_reflns_number_gt 2979
_reflns_number_total 7239
_reflns_threshold_expression >2sigma(I)
_cod_data_source_file c3cc44237c.txt
_cod_data_source_block ch15133
_cod_original_sg_symbol_H-M 'P 21/c'
_cod_database_code 7109759

loop_
_symmetry_equiv_pos_as_xyz
'x, y, z'
'-x, y+1/2, -z+1/2'
'-x, -y, -z'
'x, -y-1/2, z-1/2'

loop_
_atom_site_label
_atom_site_type_symbol
_atom_site_fract_x
_atom_site_fract_y
_atom_site_fract_z
_atom_site_U_iso_or_equiv
_atom_site_adp_type
_atom_site_occupancy
_atom_site_symmetry_multiplicity
_atom_site_calc_flag
_atom_site_refinement_flags
_atom_site_disorder_assembly
_atom_site_disorder_group
C1 C 0.4605(6) 0.8006(3) 0.9247(3) 0.0488(18) Uani 1 1 d . . .
C2 C 0.5006(7) 0.8490(4) 0.9753(3) 0.0556(19) Uani 1 1 d . . .
H2 H 0.4793 0.9017 0.9741 0.067 Uiso 1 1 calc R . .
C3 C 0.5730(6) 0.8151(4) 1.0272(3) 0.0550(19) Uani 1 1 d . . .
H3 H 0.6065 0.8420 1.0644 0.066 Uiso 1 1 calc R . .
C4 C 0.5930(6) 0.7333(4) 1.0192(3) 0.0491(18) Uani 1 1 d . . .
C5 C 0.6518(6) 0.6814(4) 1.0620(3) 0.0490(17) Uani 1 1 d . . .
C6 C 0.6919(7) 0.6969(3) 1.1284(3) 0.0460(17) Uani 1 1 d . . .
C7 C 0.6174(7) 0.7351(3) 1.1613(3) 0.0515(18) Uani 1 1 d . . .
H7 H 0.5384 0.7545 1.1401 0.062 Uiso 1 1 calc R . .
C8 C 0.6542(7) 0.7458(4) 1.2234(4) 0.0564(19) Uani 1 1 d . . .
H8 H 0.6013 0.7720 1.2452 0.068 Uiso 1 1 calc R . .
C9 C 0.7702(8) 0.7177(4) 1.2548(3) 0.058(2) Uani 1 1 d . . .
C10 C 0.7379(9) 0.7508(5) 1.3537(4) 0.090(3) Uani 1 1 d . . .
H10A H 0.7812 0.7509 1.3973 0.134 Uiso 1 1 calc R . .
H10B H 0.6626 0.7187 1.3481 0.134 Uiso 1 1 calc R . .
H10C H 0.7137 0.8031 1.3404 0.134 Uiso 1 1 calc R . .
C11 C 0.8488(7) 0.6802(4) 1.2237(3) 0.059(2) Uani 1 1 d . . .
H11 H 0.9286 0.6617 1.2449 0.070 Uiso 1 1 calc R . .
C12 C 0.8078(7) 0.6706(4) 1.1620(3) 0.0562(19) Uani 1 1 d . . .
H12 H 0.8611 0.6446 1.1403 0.067 Uiso 1 1 calc R . .
C13 C 0.6699(6) 0.6046(4) 1.0411(3) 0.0473(17) Uani 1 1 d . . .
C14 C 0.6739(6) 0.5349(4) 1.0726(3) 0.0497(18) Uani 1 1 d . . .
H14 H 0.6680 0.5281 1.1143 0.060 Uiso 1 1 calc R . .
C15 C 0.6880(6) 0.4772(4) 1.0310(3) 0.0493(17) Uani 1 1 d . . .
H15 H 0.6901 0.4239 1.0394 0.059 Uiso 1 1 calc R . .
C16 C 0.6984(6) 0.5098(3) 0.9765(3) 0.0441(17) Uani 1 1 d . . .
C17 C 0.7231(6) 0.4791(3) 0.9148(3) 0.0426(16) Uani 1 1 d . . .
C18 C 0.8214(6) 0.5300(3) 0.8944(3) 0.0430(16) Uani 1 1 d . A .
C19 C 0.9186(6) 0.5637(4) 0.9365(3) 0.0484(17) Uani 1 1 d . . .
H19 H 0.9229 0.5567 0.9793 0.058 Uiso 1 1 calc R . .
C20 C 1.0100(7) 0.6073(4) 0.9184(3) 0.0560(19) Uani 1 1 d . A .
H20 H 1.0759 0.6289 0.9489 0.067 Uiso 1 1 calc R . .
C21 C 1.0071(7) 0.6196(4) 0.8580(4) 0.067(2) Uani 1 1 d . . .
C22 C 1.1025(11) 0.6677(7) 0.8401(5) 0.084(4) Uani 0.67 1 d P A 1
H22A H 1.0873 0.6701 0.7950 0.126 Uiso 0.67 1 calc PR A 1
H22B H 1.1859 0.6460 0.8567 0.126 Uiso 0.67 1 calc PR A 1
H22C H 1.0983 0.7194 0.8567 0.126 Uiso 0.67 1 calc PR A 1
H28' H 0.8945 0.1973 0.9641 0.101 Uiso 0.67 1 d PR A 1
C22' C 0.930(2) 0.1806(12) 0.9880(13) 0.094(9) Uani 0.33 1 d P B 2
H22D H 1.0127 0.1761 0.9782 0.141 Uiso 0.33 1 calc PR B 2
H22E H 0.8820 0.1335 0.9758 0.141 Uiso 0.33 1 calc PR B 2
H22F H 0.9397 0.1886 1.0325 0.141 Uiso 0.33 1 calc PR B 2
H21' H 1.0769 0.6489 0.8506 0.113 Uiso 0.33 1 d PR B 2
C23 C 0.9108(8) 0.5863(5) 0.8136(4) 0.077(2) Uani 1 1 d . A .
H23 H 0.9074 0.5939 0.7709 0.092 Uiso 1 1 calc R . .
C24 C 0.8196(7) 0.5417(4) 0.8323(3) 0.063(2) Uani 1 1 d . . .
H24 H 0.7549 0.5189 0.8018 0.076 Uiso 1 1 calc R A .
C25 C 0.7724(6) 0.3953(3) 0.9256(3) 0.0458(17) Uani 1 1 d . B .
C26 C 0.8912(7) 0.3744(4) 0.9183(3) 0.0532(18) Uani 1 1 d . . .
H26 H 0.9423 0.4106 0.9035 0.064 Uiso 1 1 calc R . .
C27 C 0.9350(7) 0.3013(4) 0.9324(3) 0.064(2) Uani 1 1 d . B .
H27 H 1.0166 0.2876 0.9278 0.077 Uiso 1 1 calc R . .
C28 C 0.8603(8) 0.2473(4) 0.9534(4) 0.070(2) Uani 1 1 d . . .
C29 C 0.7436(7) 0.2669(4) 0.9590(3) 0.059(2) Uani 1 1 d . B .
H29 H 0.6920 0.2300 0.9728 0.071 Uiso 1 1 calc R . .
C30 C 0.6988(6) 0.3395(4) 0.9450(3) 0.0508(17) Uani 1 1 d . . .
H30 H 0.6161 0.3519 0.9486 0.061 Uiso 1 1 calc R B .
C31 C 0.6040(6) 0.4781(3) 0.8641(3) 0.0441(16) Uani 1 1 d . . .
C32 C 0.5602(7) 0.4210(4) 0.8217(3) 0.0502(18) Uani 1 1 d . . .
H32 H 0.5906 0.3699 0.8241 0.060 Uiso 1 1 calc R . .
C33 C 0.4665(6) 0.4494(4) 0.7757(3) 0.0482(17) Uani 1 1 d . . .
H33 H 0.4214 0.4216 0.7411 0.058 Uiso 1 1 calc R . .
C34 C 0.4484(6) 0.5265(4) 0.7883(3) 0.0459(17) Uani 1 1 d . . .
C35 C 0.3681(6) 0.5803(4) 0.7502(3) 0.0430(16) Uani 1 1 d . . .
C36 C 0.3070(6) 0.5517(4) 0.6880(3) 0.0455(17) Uani 1 1 d . . .
C37 C 0.2254(7) 0.4888(4) 0.6811(3) 0.0579(19) Uani 1 1 d . . .
H37 H 0.2021 0.4675 0.7163 0.069 Uiso 1 1 calc R . .
C38 C 0.1791(8) 0.4577(4) 0.6238(5) 0.076(2) Uani 1 1 d . . .
H38 H 0.1248 0.4146 0.6199 0.092 Uiso 1 1 calc R . .
C39 C 0.2109(9) 0.4888(5) 0.5703(4) 0.078(3) Uani 1 1 d . . .
C40 C 0.1642(10) 0.4532(6) 0.5075(4) 0.121(4) Uani 1 1 d . . .
H40A H 0.1107 0.4093 0.5111 0.181 Uiso 1 1 calc R . .
H40B H 0.2360 0.4363 0.4911 0.181 Uiso 1 1 calc R . .
H40C H 0.1157 0.4911 0.4795 0.181 Uiso 1 1 calc R . .
C41 C 0.2877(8) 0.5521(5) 0.5781(4) 0.073(2) Uani 1 1 d . . .
H41 H 0.3089 0.5754 0.5432 0.088 Uiso 1 1 calc R . .
C42 C 0.3346(7) 0.5823(4) 0.6362(3) 0.059(2) Uani 1 1 d . . .
H42 H 0.3879 0.6259 0.6401 0.071 Uiso 1 1 calc R . .
C43 C 0.3506(6) 0.6563(4) 0.7653(3) 0.0495(17) Uani 1 1 d . . .
C44 C 0.2744(7) 0.7120(4) 0.7254(3) 0.0577(19) Uani 1 1 d . . .
H44 H 0.2301 0.7041 0.6840 0.069 Uiso 1 1 calc R . .
C45 C 0.2783(6) 0.7758(4) 0.7576(3) 0.0561(19) Uani 1 1 d . . .
H45 H 0.2365 0.8222 0.7433 0.067 Uiso 1 1 calc R . .
C46 C 0.3561(6) 0.7633(4) 0.8176(3) 0.0493(17) Uani 1 1 d . . .
C47 C 0.3863(6) 0.8171(4) 0.8673(3) 0.0499(18) Uani 1 1 d . . .
C48 C 0.3256(7) 0.8952(3) 0.8582(3) 0.0488(17) Uani 1 1 d . . .
C49 C 0.1988(7) 0.9034(4) 0.8546(4) 0.069(2) Uani 1 1 d . . .
H49 H 0.1490 0.8591 0.8558 0.083 Uiso 1 1 calc R . .
C50 C 0.1425(7) 0.9742(4) 0.8494(3) 0.070(2) Uani 1 1 d . . .
H50 H 0.0552 0.9790 0.8479 0.084 Uiso 1 1 calc R . .
C51 C 0.2148(7) 1.0381(4) 0.8464(3) 0.0521(18) Uani 1 1 d . . .
C52 C 0.0403(8) 1.1253(4) 0.8428(4) 0.082(3) Uani 1 1 d . . .
H52A H 0.0223 1.1802 0.8405 0.123 Uiso 1 1 calc R . .
H52B H 0.0214 1.1043 0.8806 0.123 Uiso 1 1 calc R . .
H52C H -0.0118 1.0996 0.8068 0.123 Uiso 1 1 calc R . .
C53 C 0.3393(7) 1.0306(4) 0.8469(3) 0.0585(19) Uani 1 1 d . . .
H53 H 0.3885 1.0746 0.8437 0.070 Uiso 1 1 calc R . .
C54 C 0.3932(7) 0.9599(3) 0.8521(3) 0.0549(19) Uani 1 1 d . . .
H54 H 0.4796 0.9553 0.8515 0.066 Uiso 1 1 calc R . .
N1 N 0.6851(5) 0.5876(3) 0.9828(2) 0.0450(14) Uani 1 1 d . . .
N2 N 0.5321(5) 0.5425(3) 0.8435(2) 0.0451(14) Uani 1 1 d . . .
N3 N 0.4050(5) 0.6873(3) 0.8246(3) 0.0524(15) Uani 1 1 d . . .
O1 O 0.8183(5) 0.7214(3) 1.3180(2) 0.0742(15) Uani 1 1 d . . .
O2 O 0.1698(5) 1.1131(2) 0.8433(2) 0.0681(14) Uani 1 1 d . . .
S1 S 0.51796(18) 0.70755(10) 0.94359(8) 0.0594(6) Uani 1 1 d . . .

loop_
_atom_site_aniso_label
_atom_site_aniso_U_11
_atom_site_aniso_U_22
_atom_site_aniso_U_33
_atom_site_aniso_U_23
_atom_site_aniso_U_13
_atom_site_aniso_U_12
C1 0.060(5) 0.028(4) 0.064(5) -0.009(4) 0.025(4) 0.003(3)
C2 0.067(5) 0.036(4) 0.069(5) 0.009(4) 0.027(4) 0.009(4)
C3 0.070(5) 0.046(4) 0.054(5) -0.011(4) 0.024(4) -0.004(4)
C4 0.055(5) 0.045(4) 0.051(4) -0.011(4) 0.021(4) -0.002(3)
C5 0.055(5) 0.038(4) 0.056(5) -0.007(4) 0.017(4) -0.004(3)
C6 0.064(5) 0.031(3) 0.042(4) 0.000(3) 0.011(4) -0.004(3)
C7 0.072(5) 0.027(3) 0.060(5) -0.007(3) 0.026(4) -0.002(3)
C8 0.075(6) 0.036(4) 0.066(6) -0.008(4) 0.032(4) -0.004(4)
C9 0.096(7) 0.039(4) 0.039(5) -0.008(3) 0.017(5) -0.022(4)
C10 0.113(7) 0.073(6) 0.093(7) -0.006(5) 0.045(6) -0.001(5)
C11 0.066(5) 0.061(5) 0.051(5) -0.006(4) 0.019(4) -0.002(4)
C12 0.065(5) 0.050(4) 0.058(5) -0.004(4) 0.022(4) -0.001(4)
C13 0.056(5) 0.043(4) 0.045(4) -0.008(3) 0.016(3) 0.000(3)
C14 0.061(5) 0.049(4) 0.041(4) 0.001(4) 0.015(3) 0.007(3)
C15 0.063(5) 0.038(4) 0.049(4) 0.006(3) 0.017(4) 0.001(3)
C16 0.051(4) 0.027(3) 0.053(5) -0.005(3) 0.010(3) 0.004(3)
C17 0.056(4) 0.027(3) 0.046(4) -0.005(3) 0.016(3) 0.002(3)
C18 0.050(4) 0.035(4) 0.042(4) 0.000(3) 0.007(3) 0.009(3)
C19 0.058(5) 0.034(4) 0.053(4) 0.000(3) 0.012(4) 0.011(3)
C20 0.058(5) 0.045(4) 0.060(5) 0.006(4) 0.002(4) -0.005(4)
C21 0.067(6) 0.060(5) 0.077(6) 0.006(4) 0.022(5) -0.009(4)
C22 0.087(9) 0.093(10) 0.080(9) 0.021(7) 0.036(7) -0.035(7)
C22' 0.085(19) 0.028(12) 0.18(3) 0.017(15) 0.055(19) 0.030(12)
C23 0.097(7) 0.081(6) 0.056(5) -0.001(4) 0.026(5) -0.032(5)
C24 0.067(5) 0.057(5) 0.069(5) -0.003(4) 0.022(4) -0.012(4)
C25 0.056(5) 0.031(4) 0.049(4) -0.007(3) 0.009(3) 0.011(3)
C26 0.068(5) 0.037(4) 0.060(5) 0.001(3) 0.027(4) 0.008(4)
C27 0.063(5) 0.048(5) 0.089(6) 0.012(4) 0.034(4) 0.025(4)
C28 0.086(6) 0.039(4) 0.089(6) 0.012(4) 0.029(5) 0.025(4)
C29 0.065(5) 0.041(4) 0.074(5) 0.011(4) 0.023(4) 0.009(4)
C30 0.042(4) 0.041(4) 0.070(5) -0.003(4) 0.013(3) -0.001(3)
C31 0.050(4) 0.041(4) 0.042(4) 0.002(3) 0.011(3) 0.005(3)
C32 0.061(5) 0.037(4) 0.054(5) -0.008(3) 0.016(4) -0.001(3)
C33 0.065(5) 0.036(4) 0.038(4) -0.008(3) -0.001(4) -0.002(3)
C34 0.052(4) 0.044(4) 0.040(4) -0.001(3) 0.006(3) -0.002(3)
C35 0.042(4) 0.041(4) 0.043(4) 0.000(3) 0.003(3) -0.008(3)
C36 0.050(4) 0.038(4) 0.047(4) 0.006(3) 0.007(3) 0.009(3)
C37 0.065(5) 0.052(5) 0.052(5) -0.010(4) 0.003(4) 0.000(4)
C38 0.063(6) 0.039(4) 0.121(8) -0.009(5) 0.006(5) 0.011(4)
C39 0.081(7) 0.075(6) 0.072(7) -0.006(5) 0.005(5) 0.034(5)
C40 0.128(9) 0.142(9) 0.075(7) -0.044(6) -0.013(6) 0.052(7)
C41 0.082(6) 0.074(6) 0.069(6) 0.015(5) 0.028(5) 0.027(5)
C42 0.069(5) 0.052(5) 0.054(5) 0.000(4) 0.008(4) 0.018(4)
C43 0.046(4) 0.039(4) 0.060(5) -0.005(4) 0.004(4) -0.002(3)
C44 0.068(5) 0.041(4) 0.062(5) -0.006(4) 0.008(4) -0.003(4)
C45 0.059(5) 0.039(4) 0.070(5) 0.004(4) 0.014(4) 0.003(3)
C46 0.050(4) 0.042(4) 0.057(5) -0.005(4) 0.013(4) -0.003(3)
C47 0.050(4) 0.035(4) 0.065(5) 0.003(4) 0.013(4) 0.003(3)
C48 0.052(5) 0.034(4) 0.063(5) 0.002(3) 0.018(4) 0.004(3)
C49 0.062(5) 0.035(4) 0.118(7) 0.013(4) 0.034(5) 0.007(4)
C50 0.057(5) 0.052(5) 0.104(6) 0.011(4) 0.024(4) 0.010(4)
C51 0.067(5) 0.037(4) 0.050(4) 0.003(3) 0.008(4) 0.013(4)
C52 0.093(7) 0.070(6) 0.095(6) 0.007(5) 0.043(5) 0.031(5)
C53 0.065(5) 0.039(4) 0.074(5) 0.000(4) 0.022(4) -0.003(4)
C54 0.055(5) 0.032(4) 0.082(5) 0.004(4) 0.026(4) 0.007(3)
N1 0.054(4) 0.036(3) 0.045(3) -0.010(3) 0.012(3) 0.003(3)
N2 0.050(3) 0.032(3) 0.052(4) 0.007(3) 0.009(3) 0.008(3)
N3 0.052(4) 0.026(3) 0.085(4) -0.027(3) 0.026(3) -0.006(3)
O1 0.090(4) 0.069(4) 0.068(4) -0.014(3) 0.028(3) -0.006(3)
O2 0.081(4) 0.041(3) 0.083(4) -0.003(2) 0.017(3) 0.014(3)
S1 0.0712(14) 0.0436(11) 0.0645(13) 0.0002(9) 0.0173(10) 0.0068(9)

loop_
_atom_type_symbol
_atom_type_description
_atom_type_scat_dispersion_real
_atom_type_scat_dispersion_imag
_atom_type_scat_source
C C 0.0033 0.0016 'International Tables Vol C Tables 4.2.6.8 and 6.1.1.4'
H H 0.0000 0.0000 'International Tables Vol C Tables 4.2.6.8 and 6.1.1.4'
B B 0.0013 0.0007 'International Tables Vol C Tables 4.2.6.8 and 6.1.1.4'
N N 0.0061 0.0033 'International Tables Vol C Tables 4.2.6.8 and 6.1.1.4'
O O 0.0106 0.0060 'International Tables Vol C Tables 4.2.6.8 and 6.1.1.4'
S S 0.1246 0.1234 'International Tables Vol C Tables 4.2.6.8 and 6.1.1.4'
Cl Cl 0.1484 0.1585 'International Tables Vol C Tables 4.2.6.8 and 6.1.1.4'

loop_
_geom_angle_atom_site_label_1
_geom_angle_atom_site_label_2
_geom_angle_atom_site_label_3
_geom_angle
C47 C1 C2 129.2(6)
C47 C1 S1 121.2(5)
C2 C1 S1 109.7(5)
C3 C2 C1 115.5(6)
C3 C2 H2 122.2
C1 C2 H2 122.2
C2 C3 C4 113.1(6)
C2 C3 H3 123.4
C4 C3 H3 123.4
C5 C4 C3 128.6(6)
C5 C4 S1 122.8(5)
C3 C4 S1 108.4(5)
C4 C5 C13 118.0(6)
C4 C5 C6 124.4(6)
C13 C5 C6 117.4(6)
C7 C6 C12 116.5(6)
C7 C6 C5 122.8(7)
C12 C6 C5 120.6(6)
C8 C7 C6 121.8(7)
C8 C7 H7 119.1
C6 C7 H7 119.1
C7 C8 C9 119.3(7)
C7 C8 H8 120.3
C9 C8 H8 120.3
C11 C9 O1 113.0(7)
C11 C9 C8 121.0(7)
O1 C9 C8 126.0(7)
O1 C10 H10A 109.5
O1 C10 H10B 109.5
H10A C10 H10B 109.5
O1 C10 H10C 109.5
H10A C10 H10C 109.5
H10B C10 H10C 109.5
C12 C11 C9 117.5(7)
C12 C11 H11 121.2
C9 C11 H11 121.2
C11 C12 C6 123.8(7)
C11 C12 H12 118.1
C6 C12 H12 118.1
N1 C13 C14 106.6(5)
N1 C13 C5 123.7(6)
C14 C13 C5 129.7(6)
C15 C14 C13 107.1(5)
C15 C14 H14 126.4
C13 C14 H14 126.4
C16 C15 C14 109.2(6)
C16 C15 H15 125.4
C14 C15 H15 125.4
C15 C16 N1 106.8(5)
C15 C16 C17 134.8(5)
N1 C16 C17 118.3(5)
C31 C17 C18 109.0(5)
C31 C17 C16 111.8(5)
C18 C17 C16 109.2(5)
C31 C17 C25 108.2(5)
C18 C17 C25 110.4(5)
C16 C17 C25 108.1(5)
C19 C18 C24 116.6(6)
C19 C18 C17 122.0(6)
C24 C18 C17 121.4(6)
C18 C19 C20 122.3(6)
C18 C19 H19 118.9
C20 C19 H19 118.9
C21 C20 C19 121.0(7)
C21 C20 H20 119.5
C19 C20 H20 119.5
C20 C21 C23 118.8(7)
C20 C21 C22 120.0(8)
C23 C21 C22 121.2(8)
C20 C21 H21' 114.2
C23 C21 H21' 126.9
C22 C21 H21' 6.9
C21 C22 H22A 109.5
C21 C22 H22B 109.5
H22A C22 H22B 109.5
C21 C22 H22C 109.5
H22A C22 H22C 109.5
H22B C22 H22C 109.5
C21 C22 H21' 12.9
H22A C22 H21' 119.9
H22B C22 H21' 97.7
H22C C22 H21' 110.0
C28 C22' H28' 25.5
C28 C22' H22D 109.5
H28' C22' H22D 105.2
C28 C22' H22E 109.5
H28' C22' H22E 88.3
H22D C22' H22E 109.5
C28 C22' H22F 109.5
H28' C22' H22F 132.1
H22D C22' H22F 109.5
H22E C22' H22F 109.5
C24 C23 C21 119.7(7)
C24 C23 H23 120.1
C21 C23 H23 120.1
C18 C24 C23 121.5(7)
C18 C24 H24 119.3
C23 C24 H24 119.3
C30 C25 C26 117.9(6)
C30 C25 C17 120.2(6)
C26 C25 C17 121.9(6)
C27 C26 C25 120.3(6)
C27 C26 H26 119.9
C25 C26 H26 119.9
C26 C27 C28 120.4(7)
C26 C27 H27 119.8
C28 C27 H27 119.8
C29 C28 C27 119.5(6)
C29 C28 C22' 121.9(12)
C27 C28 C22' 115.5(11)
C29 C28 H28' 122.1
C27 C28 H28' 118.4
C22' C28 H28' 17.0
C28 C29 C30 120.7(7)
C28 C29 H29 119.7
C30 C29 H29 119.7
C29 C30 C25 121.2(6)
C29 C30 H30 119.4
C25 C30 H30 119.4
C32 C31 N2 106.0(6)
C32 C31 C17 128.5(6)
N2 C31 C17 124.2(5)
C33 C32 C31 109.5(6)
C33 C32 H32 125.3
C31 C32 H32 125.3
C32 C33 C34 108.4(6)
C32 C33 H33 125.8
C34 C33 H33 125.8
N2 C34 C33 106.1(5)
N2 C34 C35 126.1(6)
C33 C34 C35 127.6(6)
C43 C35 C34 125.7(6)
C43 C35 C36 119.2(6)
C34 C35 C36 114.9(6)
C42 C36 C37 118.1(7)
C42 C36 C35 121.2(6)
C37 C36 C35 120.6(6)
C38 C37 C36 120.4(7)
C38 C37 H37 119.8
C36 C37 H37 119.8
C37 C38 C39 121.1(8)
C37 C38 H38 119.5
C39 C38 H38 119.5
C41 C39 C38 117.3(8)
C41 C39 C40 121.3(9)
C38 C39 C40 121.4(10)
C39 C40 H40A 109.5
C39 C40 H40B 109.5
H40A C40 H40B 109.5
C39 C40 H40C 109.5
H40A C40 H40C 109.5
H40B C40 H40C 109.5
C39 C41 C42 121.0(8)
C39 C41 H41 119.5
C42 C41 H41 119.5
C36 C42 C41 122.1(8)
C36 C42 H42 118.9
C41 C42 H42 118.9
C35 C43 N3 122.2(6)
C35 C43 C44 125.8(6)
N3 C43 C44 111.9(6)
C45 C44 C43 107.0(6)
C45 C44 H44 126.5
C43 C44 H44 126.5
C44 C45 C46 108.5(6)
C44 C45 H45 125.8
C46 C45 H45 125.8
N3 C46 C47 120.8(6)
N3 C46 C45 111.9(6)
C47 C46 C45 127.3(6)
C1 C47 C46 124.2(6)
C1 C47 C48 117.5(6)
C46 C47 C48 118.1(6)
C54 C48 C49 117.7(6)
C54 C48 C47 121.9(6)
C49 C48 C47 120.5(6)
C50 C49 C48 121.6(7)
C50 C49 H49 119.2
C48 C49 H49 119.2
C49 C50 C51 119.0(7)
C49 C50 H50 120.5
C51 C50 H50 120.5
C53 C51 C50 120.1(6)
C53 C51 O2 115.5(6)
C50 C51 O2 124.4(7)
O2 C52 H52A 109.5
O2 C52 H52B 109.5
H52A C52 H52B 109.5
O2 C52 H52C 109.5
H52A C52 H52C 109.5
H52B C52 H52C 109.5
C54 C53 C51 120.0(7)
C54 C53 H53 120.0
C51 C53 H53 120.0
C53 C54 C48 121.6(7)
C53 C54 H54 119.2
C48 C54 H54 119.2
C13 N1 C16 110.2(5)
C34 N2 C31 109.9(5)
C43 N3 C46 100.7(5)
C9 O1 C10 116.4(7)
C51 O2 C52 118.5(6)
C4 S1 C1 93.3(3)

loop_
_geom_bond_atom_site_label_1
_geom_bond_atom_site_label_2
_geom_bond_distance
C1 C47 1.382(9)
C1 C2 1.398(9)
C1 S1 1.761(6)
C2 C3 1.379(9)
C2 H2 0.9500
C3 C4 1.463(9)
C3 H3 0.9500
C4 C5 1.366(9)
C4 S1 1.757(7)
C5 C13 1.449(8)
C5 C6 1.468(9)
C6 C7 1.381(9)
C6 C12 1.397(9)
C7 C8 1.362(9)
C7 H7 0.9500
C8 C9 1.392(10)
C8 H8 0.9500
C9 C11 1.380(10)
C9 O1 1.389(8)
C10 O1 1.403(9)
C10 H10A 0.9800
C10 H10B 0.9800
C10 H10C 0.9800
C11 C12 1.356(9)
C11 H11 0.9500
C12 H12 0.9500
C13 N1 1.375(7)
C13 C14 1.400(8)
C14 C15 1.398(8)
C14 H14 0.9500
C15 C16 1.367(8)
C15 H15 0.9500
C16 N1 1.380(7)
C16 C17 1.550(8)
C17 C31 1.520(9)
C17 C18 1.539(9)
C17 C25 1.561(8)
C18 C19 1.381(8)
C18 C24 1.392(9)
C19 C20 1.384(9)
C19 H19 0.9500
C20 C21 1.352(10)
C20 H20 0.9500
C21 C23 1.399(10)
C21 C22 1.462(12)
C21 H21' 0.9629
C22 H22A 0.9800
C22 H22B 0.9800
C22 H22C 0.9800
C22 H21' 0.5188
C22' C28 1.51(2)
C22' H28' 0.6527
C22' H22D 0.9800
C22' H22E 0.9800
C22' H22F 0.9800
C23 C24 1.398(10)
C23 H23 0.9500
C24 H24 0.9500
C25 C30 1.393(9)
C25 C26 1.392(9)
C26 C27 1.375(9)
C26 H26 0.9500
C27 C28 1.395(10)
C27 H27 0.9500
C28 C29 1.352(9)
C28 H28' 0.9593
C29 C30 1.370(8)
C29 H29 0.9500
C30 H30 0.9500
C31 C32 1.384(8)
C31 N2 1.390(7)
C32 C33 1.369(8)
C32 H32 0.9500
C33 C34 1.400(8)
C33 H33 0.9500
C34 N2 1.385(7)
C34 C35 1.428(9)
C35 C43 1.394(8)
C35 C36 1.483(8)
C36 C42 1.362(9)
C36 C37 1.402(9)
C37 C38 1.375(10)
C37 H37 0.9500
C38 C39 1.418(12)
C38 H38 0.9500
C39 C41 1.377(12)
C39 C40 1.509(11)
C40 H40A 0.9800
C40 H40B 0.9800
C40 H40C 0.9800
C41 C42 1.383(10)
C41 H41 0.9500
C42 H42 0.9500
C43 N3 1.427(8)
C43 C44 1.449(9)
C44 C45 1.322(9)
C44 H44 0.9500
C45 C46 1.430(9)
C45 H45 0.9500
C46 N3 1.428(8)
C46 C47 1.431(9)
C47 C48 1.512(8)
C48 C54 1.374(8)
C48 C49 1.378(9)
C49 C50 1.375(9)
C49 H49 0.9500
C50 C51 1.379(10)
C50 H50 0.9500
C51 C53 1.364(9)
C51 O2 1.396(7)
C52 O2 1.428(8)
C52 H52A 0.9800
C52 H52B 0.9800
C52 H52C 0.9800
C53 C54 1.362(8)
C53 H53 0.9500
C54 H54 0.9500
